data_4120142
loop_
_publ_author_name
'Jessica N. Boynton'
'Jing-Dong Guo'
'James C. Fettinger'
'Christopher E. Melton'
'Shigeru Nagase'
'Philip P. Power'

_publ_section_title
;
 Linear and Nonlinear Two-Coordinate Vanadium Complexes: Synthesis,
 Characterization, and Magnetic Properties of V(II) Amides
;
_journal_name_full 'Journal of the American Chemical Society'
_journal_page_first 10720
_journal_page_last 10728
_journal_paper_doi 10.1021/ja403244w
_journal_volume 135
_journal_year 2013
_chemical_formula_moiety 'C96 H104 Li2 N4 O4 V2'
_chemical_formula_sum 'C96 H104 Li2 N4 O4 V2'
_chemical_formula_weight 1493.59
_chemical_name_systematic
; 
 ? 
;
_space_group_crystal_system monoclinic
_space_group_IT_number 14
_space_group_name_Hall '-P 2yn'
_space_group_name_H-M_alt 'P 1 21/n 1'
_symmetry_space_group_name_Hall '-P 2yn'
_symmetry_space_group_name_H-M 'P 1 21/n 1'
_atom_sites_solution_hydrogens geom
_audit_creation_method SHELXL-2012
_cell_angle_alpha 90
_cell_angle_beta 107.291(2)
_cell_angle_gamma 90
_cell_formula_units_Z 2
_cell_length_a 12.6799(6)
_cell_length_b 20.8049(11)
_cell_length_c 15.9520(8)
_cell_measurement_reflns_used 3469
_cell_measurement_temperature 90(2)
_cell_measurement_theta_max 68.03
_cell_measurement_theta_min 8.03
_cell_volume 4018.0(4)
_computing_cell_refinement 'SAINT (8.27b) (Bruker, 2012)'
_computing_data_collection 'Apex2 (2012.2-0) (Bruker, 2012)'
_computing_data_reduction 'SAINT (8.27b) (Bruker, 2012)'
_computing_molecular_graphics 'Bruker SHELXTL'
_computing_publication_material 'Bruker SHELXTL'
_computing_structure_refinement 'SHELXL-2012 (Sheldrick, 2012)'
_computing_structure_solution 'SHELXS-97 (Sheldrick, 2008)'
_diffrn_ambient_temperature 90(2)
_diffrn_measured_fraction_theta_full 0.984
_diffrn_measured_fraction_theta_max 0.984
_diffrn_measurement_device_type 'Bruker APEX-II CCD'
_diffrn_measurement_method '\f and \w scans'
_diffrn_radiation_type CuK\a
_diffrn_radiation_wavelength 1.54178
_diffrn_reflns_av_R_equivalents 0.0394
_diffrn_reflns_av_unetI/netI 0.0702
_diffrn_reflns_Laue_measured_fraction_full 0.984
_diffrn_reflns_Laue_measured_fraction_max 0.984
_diffrn_reflns_limit_h_max 15
_diffrn_reflns_limit_h_min -15
_diffrn_reflns_limit_k_max 17
_diffrn_reflns_limit_k_min -24
_diffrn_reflns_limit_l_max 19
_diffrn_reflns_limit_l_min -19
_diffrn_reflns_number 9991
_diffrn_reflns_point_group_measured_fraction_full 0.984
_diffrn_reflns_point_group_measured_fraction_max 0.984
_diffrn_reflns_theta_full 67.679
_diffrn_reflns_theta_max 67.903
_diffrn_reflns_theta_min 8.220
_exptl_absorpt_coefficient_mu 2.370
_exptl_absorpt_correction_T_max 0.7142
_exptl_absorpt_correction_T_min 0.4005
_exptl_absorpt_correction_type multi-scan
_exptl_absorpt_process_details 'TWINABS V2012/1 (Sheldrick, 2012)'
_exptl_crystal_colour Orange
_exptl_crystal_density_diffrn 1.235
_exptl_crystal_description Trapezoid
_exptl_crystal_F_000 1584
_exptl_crystal_size_max 0.424
_exptl_crystal_size_mid 0.393
_exptl_crystal_size_min 0.213
_refine_diff_density_max 1.106
_refine_diff_density_min -0.564
_refine_diff_density_rms 0.091
_refine_ls_extinction_method none
_refine_ls_goodness_of_fit_ref 1.065
_refine_ls_hydrogen_treatment constr
_refine_ls_matrix_type full
_refine_ls_number_parameters 499
_refine_ls_number_reflns 7200
_refine_ls_number_restraints 0
_refine_ls_restrained_S_all 1.065
_refine_ls_R_factor_all 0.0771
_refine_ls_R_factor_gt 0.0653
_refine_ls_shift/su_max 0.001
_refine_ls_shift/su_mean 0.000
_refine_ls_structure_factor_coef Fsqd
_refine_ls_weighting_details
; 
 w=1/[\s^2^(Fo^2^)+(0.1222P)^2^] 
 where P=(Fo^2^+2Fc^2^)/3 
;
_refine_ls_weighting_scheme calc
_refine_ls_wR_factor_gt 0.1752
_refine_ls_wR_factor_ref 0.1832
_reflns_Friedel_coverage 0.000
_reflns_number_gt 5846
_reflns_number_total 7200
_reflns_threshold_expression 'I > 2\s(I)'
_cod_data_source_file ja403244w_si_004.cif
_cod_data_source_block jb55tw411
_cod_database_code 4120142
_shelx_space_group_comment
; 
The symmetry employed for this shelxl refinement is uniquely defined 
by the following loop, which should always be used as a source of 
symmetry information in preference to the above space-group names. 
They are only intended as comments. 
;
_shelx_estimated_absorpt_t_min 0.433
_shelx_estimated_absorpt_t_max 0.632
_shelxl_version_number 2012-9

loop_
_space_group_symop_operation_xyz
'x, y, z'
'-x+1/2, y+1/2, -z+1/2'
'-x, -y, -z'
'x-1/2, -y-1/2, z-1/2'

loop_
_atom_site_label
_atom_site_type_symbol
_atom_site_fract_x
_atom_site_fract_y
_atom_site_fract_z
_atom_site_U_iso_or_equiv
_atom_site_adp_type
_atom_site_occupancy
_atom_site_site_symmetry_order
_atom_site_calc_flag
_atom_site_refinement_flags_posn
_atom_site_refinement_flags_adp
V1 V 0.12888(4) 0.05668(2) 0.14497(3) 0.02424(17) Uani 1 1 d . .
O1 O -0.05989(17) -0.05353(9) -0.03984(12) 0.0326(5) Uani 1 1 d . .
O2 O 0.14515(16) -0.01848(9) 0.17506(11) 0.0293(4) Uani 1 1 d . .
Li1 Li 0.0508(5) -0.0528(3) 0.0654(3) 0.0383(12) Uani 1 1 d . .
N1 N 0.27050(19) 0.09502(11) 0.16550(13) 0.0269(5) Uani 1 1 d . .
H1 H 0.3180 0.0730 0.2070 0.032 Uiso 1 1 calc R U
N2 N 0.03158(19) 0.10204(11) 0.19503(13) 0.0278(5) Uani 1 1 d . .
H2 H 0.0003 0.1330 0.1586 0.033 Uiso 1 1 calc R U
C1 C 0.3275(2) 0.14482(12) 0.13971(16) 0.0265(6) Uani 1 1 d . .
C2 C 0.4441(2) 0.14919(13) 0.17706(17) 0.0276(6) Uani 1 1 d . .
C3 C 0.5002(3) 0.20165(14) 0.15578(19) 0.0336(6) Uani 1 1 d . .
H3 H 0.5780 0.2044 0.1811 0.040 Uiso 1 1 calc R U
C4 C 0.4463(3) 0.24948(14) 0.0993(2) 0.0362(7) Uani 1 1 d . .
H4 H 0.4854 0.2859 0.0882 0.043 Uiso 1 1 calc R U
C5 C 0.3338(3) 0.24315(14) 0.05933(19) 0.0342(6) Uani 1 1 d . .
H5 H 0.2964 0.2750 0.0186 0.041 Uiso 1 1 calc R U
C6 C 0.2741(2) 0.19155(13) 0.07707(17) 0.0286(6) Uani 1 1 d . .
C7 C 0.5105(2) 0.09768(13) 0.23438(16) 0.0273(6) Uani 1 1 d . .
C8 C 0.5672(2) 0.11067(14) 0.32310(17) 0.0297(6) Uani 1 1 d . .
C9 C 0.6348(2) 0.06352(14) 0.37272(18) 0.0335(7) Uani 1 1 d . .
H9 H 0.6718 0.0719 0.4328 0.040 Uiso 1 1 calc R U
C10 C 0.6503(2) 0.00459(14) 0.33782(17) 0.0325(6) Uani 1 1 d . .
C11 C 0.5933(3) -0.00765(14) 0.25041(18) 0.0336(6) Uani 1 1 d . .
H11 H 0.6022 -0.0481 0.2257 0.040 Uiso 1 1 calc R U
C12 C 0.5235(2) 0.03791(14) 0.19828(17) 0.0284(6) Uani 1 1 d . .
C13 C 0.5578(3) 0.17502(15) 0.3634(2) 0.0392(7) Uani 1 1 d . .
H13A H 0.5707 0.1699 0.4267 0.059 Uiso 1 1 calc R U
H13B H 0.4836 0.1925 0.3366 0.059 Uiso 1 1 calc R U
H13C H 0.6128 0.2045 0.3529 0.059 Uiso 1 1 calc R U
C14 C 0.7288(3) -0.04453(17) 0.3926(2) 0.0444(8) Uani 1 1 d . .
H14A H 0.7682 -0.0257 0.4497 0.067 Uiso 1 1 calc R U
H14B H 0.7822 -0.0575 0.3623 0.067 Uiso 1 1 calc R U
H14C H 0.6871 -0.0822 0.4015 0.067 Uiso 1 1 calc R U
C15 C 0.4680(3) 0.02320(15) 0.10274(17) 0.0358(7) Uani 1 1 d . .
H15A H 0.4966 -0.0175 0.0873 0.054 Uiso 1 1 calc R U
H15B H 0.4833 0.0579 0.0664 0.054 Uiso 1 1 calc R U
H15C H 0.3881 0.0196 0.0925 0.054 Uiso 1 1 calc R U
C16 C 0.1562(2) 0.18575(12) 0.02215(17) 0.0278(6) Uani 1 1 d . .
C17 C 0.1335(2) 0.15773(13) -0.06137(18) 0.0306(6) Uani 1 1 d . .
C18 C 0.0249(3) 0.15601(14) -0.11577(17) 0.0330(6) Uani 1 1 d . .
H18 H 0.0161 0.1586 -0.1801 0.040 Uiso 1 1 calc R U
C19 C -0.0619(3) 0.18160(14) -0.08993(18) 0.0336(6) Uani 1 1 d . .
C20 C -0.0376(2) 0.20872(13) -0.00606(18) 0.0319(6) Uani 1 1 d . .
H20 H -0.0962 0.2251 0.0135 0.038 Uiso 1 1 calc R U
C21 C 0.0706(2) 0.21225(13) 0.04964(17) 0.0285(6) Uani 1 1 d . .
C22 C 0.2248(3) 0.12979(15) -0.0925(2) 0.0392(7) Uani 1 1 d . .
H22A H 0.2749 0.1642 -0.0984 0.059 Uiso 1 1 calc R U
H22B H 0.1931 0.1089 -0.1496 0.059 Uiso 1 1 calc R U
H22C H 0.2659 0.0980 -0.0499 0.059 Uiso 1 1 calc R U
C23 C -0.1773(3) 0.18320(16) -0.1525(2) 0.0434(8) Uani 1 1 d . .
H23A H -0.1814 0.2155 -0.1980 0.065 Uiso 1 1 calc R U
H23B H -0.2296 0.1942 -0.1202 0.065 Uiso 1 1 calc R U
H23C H -0.1959 0.1409 -0.1799 0.065 Uiso 1 1 calc R U
C24 C 0.0955(3) 0.24519(13) 0.13767(18) 0.0326(6) Uani 1 1 d . .
H24A H 0.1288 0.2143 0.1844 0.049 Uiso 1 1 calc R U
H24B H 0.0268 0.2619 0.1456 0.049 Uiso 1 1 calc R U
H24C H 0.1470 0.2807 0.1402 0.049 Uiso 1 1 calc R U
C25 C -0.0093(2) 0.10515(13) 0.26711(16) 0.0264(6) Uani 1 1 d . .
C26 C -0.1103(2) 0.13685(13) 0.25917(17) 0.0289(6) Uani 1 1 d . .
C27 C -0.1485(2) 0.14239(14) 0.33195(18) 0.0312(6) Uani 1 1 d . .
H27 H -0.2158 0.1645 0.3264 0.037 Uiso 1 1 calc R U
C28 C -0.0907(2) 0.11631(15) 0.41246(17) 0.0349(7) Uani 1 1 d . .
H28 H -0.1172 0.1210 0.4619 0.042 Uiso 1 1 calc R U
C29 C 0.0062(2) 0.08334(14) 0.41946(17) 0.0311(6) Uani 1 1 d . .
H29 H 0.0453 0.0646 0.4742 0.037 Uiso 1 1 calc R U
C30 C 0.0482(2) 0.07677(14) 0.34799(17) 0.0285(6) Uani 1 1 d . .
C31 C -0.1827(2) 0.16138(13) 0.17242(17) 0.0282(6) Uani 1 1 d . .
C32 C -0.2034(2) 0.22734(14) 0.15804(18) 0.0303(6) Uani 1 1 d . .
C33 C -0.2785(2) 0.24800(14) 0.07954(19) 0.0325(6) Uani 1 1 d . .
H33 H -0.2922 0.2927 0.0701 0.039 Uiso 1 1 calc R U
C34 C -0.3336(2) 0.20479(15) 0.01493(18) 0.0337(6) Uani 1 1 d . .
C35 C -0.3117(2) 0.14009(14) 0.02983(18) 0.0339(6) Uani 1 1 d . .
H35 H -0.3485 0.1102 -0.0141 0.041 Uiso 1 1 calc R U
C36 C -0.2371(2) 0.11692(14) 0.10740(17) 0.0309(6) Uani 1 1 d . .
C37 C -0.1483(3) 0.27664(15) 0.22610(19) 0.0379(7) Uani 1 1 d . .
H37A H -0.1947 0.2850 0.2643 0.057 Uiso 1 1 calc R U
H37B H -0.1381 0.3166 0.1969 0.057 Uiso 1 1 calc R U
H37C H -0.0763 0.2604 0.2614 0.057 Uiso 1 1 calc R U
C38 C -0.4202(3) 0.22666(16) -0.0671(2) 0.0416(7) Uani 1 1 d . .
H38A H -0.4935 0.2144 -0.0638 0.062 Uiso 1 1 calc R U
H38B H -0.4069 0.2063 -0.1185 0.062 Uiso 1 1 calc R U
H38C H -0.4166 0.2735 -0.0723 0.062 Uiso 1 1 calc R U
C39 C -0.2209(3) 0.04574(14) 0.1198(2) 0.0368(7) Uani 1 1 d . .
H39A H -0.2784 0.0232 0.0745 0.055 Uiso 1 1 calc R U
H39B H -0.2257 0.0337 0.1779 0.055 Uiso 1 1 calc R U
H39C H -0.1481 0.0339 0.1150 0.055 Uiso 1 1 calc R U
C40 C 0.1499(2) 0.03742(14) 0.35959(16) 0.0281(6) Uani 1 1 d . .
C41 C 0.1418(2) -0.02995(14) 0.36061(15) 0.0284(6) Uani 1 1 d . .
C42 C 0.2357(3) -0.06728(14) 0.37446(17) 0.0312(6) Uani 1 1 d . .
H42 H 0.2296 -0.1128 0.3754 0.037 Uiso 1 1 calc R U
C43 C 0.3392(2) -0.03923(14) 0.38711(17) 0.0318(6) Uani 1 1 d . .
C44 C 0.3458(2) 0.02756(14) 0.38542(17) 0.0316(6) Uani 1 1 d . .
H44 H 0.4157 0.0471 0.3931 0.038 Uiso 1 1 calc R U
C45 C 0.2534(2) 0.06654(13) 0.37283(17) 0.0287(6) Uani 1 1 d . .
C46 C 0.0302(2) -0.06206(14) 0.34232(18) 0.0326(6) Uani 1 1 d . .
H46A H 0.0386 -0.1086 0.3372 0.049 Uiso 1 1 calc R U
H46B H -0.0197 -0.0453 0.2873 0.049 Uiso 1 1 calc R U
H46C H -0.0007 -0.0531 0.3906 0.049 Uiso 1 1 calc R U
C47 C 0.4412(3) -0.07996(16) 0.4011(2) 0.0411(7) Uani 1 1 d . .
H47A H 0.4389 -0.1157 0.4406 0.062 Uiso 1 1 calc R U
H47B H 0.5069 -0.0537 0.4271 0.062 Uiso 1 1 calc R U
H47C H 0.4441 -0.0971 0.3445 0.062 Uiso 1 1 calc R U
C48 C 0.2653(2) 0.13844(14) 0.37616(19) 0.0334(6) Uani 1 1 d . .
H48A H 0.3423 0.1499 0.3832 0.050 Uiso 1 1 calc R U
H48B H 0.2434 0.1552 0.4260 0.050 Uiso 1 1 calc R U
H48C H 0.2178 0.1571 0.3215 0.050 Uiso 1 1 calc R U

loop_
_atom_site_aniso_label
_atom_site_aniso_U_11
_atom_site_aniso_U_22
_atom_site_aniso_U_33
_atom_site_aniso_U_23
_atom_site_aniso_U_13
_atom_site_aniso_U_12
V1 0.0289(3) 0.0247(3) 0.0205(3) 0.00116(16) 0.00951(19) -0.00209(17)
O1 0.0382(12) 0.0326(11) 0.0268(10) 0.0015(7) 0.0093(9) -0.0025(8)
O2 0.0329(11) 0.0312(11) 0.0246(9) -0.0004(8) 0.0099(8) -0.0031(8)
Li1 0.040(3) 0.046(3) 0.029(2) -0.001(2) 0.010(2) 0.001(2)
N1 0.0293(12) 0.0285(12) 0.0242(10) 0.0033(9) 0.0100(9) 0.0002(9)
N2 0.0342(13) 0.0296(12) 0.0222(10) 0.0045(9) 0.0126(9) 0.0017(9)
C1 0.0319(15) 0.0261(14) 0.0253(12) -0.0036(10) 0.0144(11) -0.0023(11)
C2 0.0342(16) 0.0264(14) 0.0251(12) -0.0026(10) 0.0132(11) -0.0007(11)
C3 0.0320(16) 0.0311(15) 0.0413(15) -0.0043(12) 0.0166(13) -0.0040(11)
C4 0.0392(18) 0.0250(15) 0.0486(17) 0.0021(12) 0.0197(14) -0.0050(12)
C5 0.0400(18) 0.0291(15) 0.0377(15) 0.0042(12) 0.0178(13) -0.0003(12)
C6 0.0302(15) 0.0284(14) 0.0313(13) 0.0000(11) 0.0152(11) -0.0007(11)
C7 0.0278(14) 0.0316(15) 0.0263(12) -0.0004(11) 0.0137(11) -0.0029(11)
C8 0.0289(15) 0.0349(16) 0.0290(13) -0.0051(11) 0.0144(11) -0.0048(11)
C9 0.0320(16) 0.0464(18) 0.0245(13) -0.0027(12) 0.0120(12) -0.0044(12)
C10 0.0323(16) 0.0397(17) 0.0274(13) 0.0049(11) 0.0116(12) 0.0025(12)
C11 0.0411(17) 0.0336(16) 0.0302(13) -0.0010(11) 0.0171(13) 0.0027(12)
C12 0.0330(15) 0.0303(14) 0.0255(13) -0.0003(11) 0.0143(11) -0.0010(11)
C13 0.0402(18) 0.0425(18) 0.0370(16) -0.0131(13) 0.0149(13) -0.0057(13)
C14 0.045(2) 0.054(2) 0.0342(15) 0.0080(14) 0.0119(14) 0.0110(15)
C15 0.0464(18) 0.0357(17) 0.0263(13) -0.0048(12) 0.0124(12) 0.0039(13)
C16 0.0350(16) 0.0223(13) 0.0280(13) 0.0056(10) 0.0122(11) 0.0005(11)
C17 0.0414(17) 0.0247(14) 0.0302(13) 0.0044(11) 0.0175(12) 0.0002(11)
C18 0.0444(18) 0.0309(15) 0.0239(12) 0.0041(11) 0.0105(12) 0.0013(12)
C19 0.0385(17) 0.0296(15) 0.0321(14) 0.0070(11) 0.0096(12) 0.0015(12)
C20 0.0368(16) 0.0283(15) 0.0337(14) 0.0051(11) 0.0152(12) 0.0031(11)
C21 0.0373(16) 0.0238(14) 0.0273(13) 0.0037(10) 0.0140(11) -0.0005(11)
C22 0.0464(19) 0.0410(18) 0.0356(15) -0.0035(13) 0.0206(14) 0.0007(14)
C23 0.0432(19) 0.0446(19) 0.0367(16) -0.0001(14) 0.0033(14) 0.0033(14)
C24 0.0383(17) 0.0290(15) 0.0327(14) -0.0005(11) 0.0139(12) -0.0022(12)
C25 0.0296(15) 0.0283(14) 0.0240(12) -0.0007(10) 0.0120(11) -0.0047(10)
C26 0.0327(15) 0.0282(14) 0.0260(13) 0.0020(10) 0.0091(11) -0.0016(11)
C27 0.0298(15) 0.0339(16) 0.0324(14) 0.0003(11) 0.0133(12) 0.0031(11)
C28 0.0371(17) 0.0459(18) 0.0252(13) -0.0005(12) 0.0145(12) -0.0003(13)
C29 0.0335(16) 0.0397(16) 0.0214(12) 0.0044(11) 0.0100(11) 0.0007(12)
C30 0.0300(15) 0.0308(15) 0.0264(13) 0.0022(11) 0.0108(11) -0.0010(11)
C31 0.0252(14) 0.0361(15) 0.0261(13) 0.0022(11) 0.0119(11) 0.0011(11)
C32 0.0301(15) 0.0329(15) 0.0317(13) -0.0010(11) 0.0152(12) 0.0006(11)
C33 0.0333(16) 0.0305(15) 0.0369(14) 0.0028(12) 0.0154(12) 0.0019(11)
C34 0.0294(16) 0.0429(17) 0.0303(14) 0.0041(12) 0.0111(12) 0.0025(12)
C35 0.0331(16) 0.0383(17) 0.0292(14) 0.0004(12) 0.0075(12) -0.0025(12)
C36 0.0304(15) 0.0339(16) 0.0300(13) 0.0006(11) 0.0113(11) -0.0015(11)
C37 0.0411(18) 0.0341(16) 0.0387(15) -0.0026(13) 0.0123(13) 0.0025(13)
C38 0.0375(18) 0.050(2) 0.0358(15) 0.0071(14) 0.0080(13) 0.0016(14)
C39 0.0377(17) 0.0340(16) 0.0370(16) -0.0017(12) 0.0086(13) -0.0043(12)
C40 0.0348(16) 0.0325(15) 0.0187(11) 0.0022(10) 0.0106(11) 0.0007(11)
C41 0.0342(16) 0.0349(15) 0.0182(11) 0.0021(10) 0.0110(11) -0.0013(11)
C42 0.0416(17) 0.0286(15) 0.0250(13) 0.0047(10) 0.0126(12) 0.0012(11)
C43 0.0359(17) 0.0341(15) 0.0267(13) 0.0031(11) 0.0115(12) 0.0005(12)
C44 0.0324(16) 0.0373(16) 0.0275(13) 0.0019(11) 0.0126(11) -0.0011(12)
C45 0.0335(16) 0.0313(15) 0.0232(12) 0.0009(10) 0.0114(11) 0.0004(11)
C46 0.0357(17) 0.0351(16) 0.0281(14) 0.0037(11) 0.0111(12) -0.0042(12)
C47 0.0435(19) 0.0385(17) 0.0433(17) 0.0058(13) 0.0160(14) 0.0062(14)
C48 0.0321(16) 0.0349(16) 0.0341(14) -0.0006(12) 0.0112(12) -0.0019(12)

loop_
_atom_type_symbol
_atom_type_description
_atom_type_scat_dispersion_real
_atom_type_scat_dispersion_imag
_atom_type_scat_source
C C 0.0181 0.0091 'International Tables Vol C Tables 4.2.6.8 and 6.1.1.4'
H H 0.0000 0.0000 'International Tables Vol C Tables 4.2.6.8 and 6.1.1.4'
N N 0.0311 0.0180 'International Tables Vol C Tables 4.2.6.8 and 6.1.1.4'
V V 0.0687 2.1097 'International Tables Vol C Tables 4.2.6.8 and 6.1.1.4'
Li Li 0.0008 0.0003 'International Tables Vol C Tables 4.2.6.8 and 6.1.1.4'
O O 0.0492 0.0322 'International Tables Vol C Tables 4.2.6.8 and 6.1.1.4'

loop_
_geom_angle_atom_site_label_1
_geom_angle_atom_site_label_2
_geom_angle_atom_site_label_3
_geom_angle
_geom_angle_site_symmetry_1
_geom_angle_site_symmetry_3
O2 V1 O1 104.13(9) . 3
O2 V1 N1 108.73(10) . .
O1 V1 N1 112.37(9) 3 .
O2 V1 N2 113.10(9) . .
O1 V1 N2 103.43(10) 3 .
N1 V1 N2 114.55(10) . .
O2 V1 Li1 46.68(13) . .
O1 V1 Li1 57.89(13) 3 .
N1 V1 Li1 129.92(14) . .
N2 V1 Li1 115.43(14) . .
V1 O1 Li1 163.7(2) 3 .
V1 O1 Li1 83.99(16) 3 3
Li1 O1 Li1 95.2(2) . 3
V1 O2 Li1 95.58(18) . .
O1 Li1 O2 157.7(3) . .
O1 Li1 O1 84.8(2) . 3
O2 Li1 O1 75.60(19) . 3
O1 Li1 C18 91.4(2) . 3
O2 Li1 C18 102.3(2) . 3
O1 Li1 C18 156.4(3) 3 3
O1 Li1 V1 121.3(3) . .
O2 Li1 V1 37.74(11) . .
O1 Li1 V1 38.13(10) 3 .
C18 Li1 V1 133.4(2) 3 .
O1 Li1 C19 96.7(2) . 3
O2 Li1 C19 104.0(2) . 3
O1 Li1 C19 173.2(3) 3 3
C18 Li1 C19 30.40(11) 3 3
V1 Li1 C19 141.8(2) . 3
O1 Li1 Li1 47.73(16) . 3
O2 Li1 Li1 112.1(3) . 3
O1 Li1 Li1 37.09(13) 3 3
C18 Li1 Li1 134.1(3) 3 3
V1 Li1 Li1 74.3(2) . 3
C19 Li1 Li1 143.9(3) 3 3
C1 N1 V1 143.81(19) . .
C1 N1 H1 108.1 . .
V1 N1 H1 108.1 . .
C25 N2 V1 144.36(19) . .
C25 N2 H2 107.8 . .
V1 N2 H2 107.8 . .
N1 C1 C6 122.5(2) . .
N1 C1 C2 119.3(2) . .
C6 C1 C2 118.2(2) . .
C3 C2 C1 119.2(3) . .
C3 C2 C7 118.3(3) . .
C1 C2 C7 122.4(2) . .
C4 C3 C2 122.2(3) . .
C4 C3 H3 118.9 . .
C2 C3 H3 118.9 . .
C3 C4 C5 118.3(3) . .
C3 C4 H4 120.8 . .
C5 C4 H4 120.8 . .
C4 C5 C6 121.9(3) . .
C4 C5 H5 119.1 . .
C6 C5 H5 119.1 . .
C5 C6 C1 119.9(3) . .
C5 C6 C16 116.9(2) . .
C1 C6 C16 123.0(2) . .
C12 C7 C8 119.7(3) . .
C12 C7 C2 119.9(2) . .
C8 C7 C2 120.2(2) . .
C9 C8 C7 118.8(3) . .
C9 C8 C13 120.0(3) . .
C7 C8 C13 121.1(3) . .
C10 C9 C8 122.3(3) . .
C10 C9 H9 118.8 . .
C8 C9 H9 118.8 . .
C9 C10 C11 118.2(3) . .
C9 C10 C14 120.9(3) . .
C11 C10 C14 120.9(3) . .
C10 C11 C12 121.6(3) . .
C10 C11 H11 119.2 . .
C12 C11 H11 119.2 . .
C11 C12 C7 119.4(3) . .
C11 C12 C15 119.3(2) . .
C7 C12 C15 121.3(3) . .
C8 C13 H13A 109.5 . .
C8 C13 H13B 109.5 . .
H13A C13 H13B 109.5 . .
C8 C13 H13C 109.5 . .
H13A C13 H13C 109.5 . .
H13B C13 H13C 109.5 . .
C10 C14 H14A 109.5 . .
C10 C14 H14B 109.5 . .
H14A C14 H14B 109.5 . .
C10 C14 H14C 109.5 . .
H14A C14 H14C 109.5 . .
H14B C14 H14C 109.5 . .
C12 C15 H15A 109.5 . .
C12 C15 H15B 109.5 . .
H15A C15 H15B 109.5 . .
C12 C15 H15C 109.5 . .
H15A C15 H15C 109.5 . .
H15B C15 H15C 109.5 . .
C21 C16 C17 120.1(3) . .
C21 C16 C6 121.2(2) . .
C17 C16 C6 118.5(2) . .
C18 C17 C16 119.2(3) . .
C18 C17 C22 119.9(3) . .
C16 C17 C22 120.8(3) . .
C19 C18 C17 121.9(3) . .
C19 C18 Li1 80.0(2) . 3
C17 C18 Li1 102.6(2) . 3
C19 C18 H18 115.2 . .
C17 C18 H18 115.2 . .
Li1 C18 H18 115.2 3 .
C18 C19 C20 118.0(3) . .
C18 C19 C23 120.7(3) . .
C20 C19 C23 121.2(3) . .
C18 C19 Li1 69.6(2) . 3
C20 C19 Li1 105.9(2) . 3
C23 C19 Li1 96.7(2) . 3
C21 C20 C19 121.6(3) . .
C21 C20 H20 119.2 . .
C19 C20 H20 119.2 . .
C20 C21 C16 119.1(2) . .
C20 C21 C24 120.6(2) . .
C16 C21 C24 120.2(3) . .
C17 C22 H22A 109.5 . .
C17 C22 H22B 109.5 . .
H22A C22 H22B 109.5 . .
C17 C22 H22C 109.5 . .
H22A C22 H22C 109.5 . .
H22B C22 H22C 109.5 . .
C19 C23 H23A 109.5 . .
C19 C23 H23B 109.5 . .
H23A C23 H23B 109.5 . .
C19 C23 H23C 109.5 . .
H23A C23 H23C 109.5 . .
H23B C23 H23C 109.5 . .
C21 C24 H24A 109.5 . .
C21 C24 H24B 109.5 . .
H24A C24 H24B 109.5 . .
C21 C24 H24C 109.5 . .
H24A C24 H24C 109.5 . .
H24B C24 H24C 109.5 . .
N2 C25 C30 121.1(2) . .
N2 C25 C26 119.8(2) . .
C30 C25 C26 119.1(2) . .
C27 C26 C25 119.7(2) . .
C27 C26 C31 118.2(3) . .
C25 C26 C31 122.0(2) . .
C28 C27 C26 121.5(3) . .
C28 C27 H27 119.3 . .
C26 C27 H27 119.3 . .
C29 C28 C27 118.8(2) . .
C29 C28 H28 120.6 . .
C27 C28 H28 120.6 . .
C28 C29 C30 121.8(3) . .
C28 C29 H29 119.1 . .
C30 C29 H29 119.1 . .
C29 C30 C25 119.0(3) . .
C29 C30 C40 118.5(2) . .
C25 C30 C40 122.5(2) . .
C32 C31 C36 119.7(2) . .
C32 C31 C26 121.1(2) . .
C36 C31 C26 119.1(2) . .
C33 C32 C31 119.5(3) . .
C33 C32 C37 118.9(3) . .
C31 C32 C37 121.6(3) . .
C34 C33 C32 121.6(3) . .
C34 C33 H33 119.2 . .
C32 C33 H33 119.2 . .
C35 C34 C33 118.2(3) . .
C35 C34 C38 120.1(3) . .
C33 C34 C38 121.6(3) . .
C34 C35 C36 122.4(3) . .
C34 C35 H35 118.8 . .
C36 C35 H35 118.8 . .
C35 C36 C31 118.6(3) . .
C35 C36 C39 119.1(3) . .
C31 C36 C39 122.3(3) . .
C32 C37 H37A 109.5 . .
C32 C37 H37B 109.5 . .
H37A C37 H37B 109.5 . .
C32 C37 H37C 109.5 . .
H37A C37 H37C 109.5 . .
H37B C37 H37C 109.5 . .
C34 C38 H38A 109.5 . .
C34 C38 H38B 109.5 . .
H38A C38 H38B 109.5 . .
C34 C38 H38C 109.5 . .
H38A C38 H38C 109.5 . .
H38B C38 H38C 109.5 . .
C36 C39 H39A 109.5 . .
C36 C39 H39B 109.5 . .
H39A C39 H39B 109.5 . .
C36 C39 H39C 109.5 . .
H39A C39 H39C 109.5 . .
H39B C39 H39C 109.5 . .
C45 C40 C41 119.8(3) . .
C45 C40 C30 121.1(3) . .
C41 C40 C30 119.0(2) . .
C42 C41 C40 119.9(3) . .
C42 C41 C46 119.6(3) . .
C40 C41 C46 120.4(2) . .
C41 C42 C43 121.1(3) . .
C41 C42 H42 119.5 . .
C43 C42 H42 119.5 . .
C44 C43 C42 118.2(3) . .
C44 C43 C47 120.7(3) . .
C42 C43 C47 121.0(3) . .
C45 C44 C43 122.2(3) . .
C45 C44 H44 118.9 . .
C43 C44 H44 118.9 . .
C44 C45 C40 118.7(3) . .
C44 C45 C48 120.3(3) . .
C40 C45 C48 121.0(3) . .
C41 C46 H46A 109.5 . .
C41 C46 H46B 109.5 . .
H46A C46 H46B 109.5 . .
C41 C46 H46C 109.5 . .
H46A C46 H46C 109.5 . .
H46B C46 H46C 109.5 . .
C43 C47 H47A 109.5 . .
C43 C47 H47B 109.5 . .
H47A C47 H47B 109.5 . .
C43 C47 H47C 109.5 . .
H47A C47 H47C 109.5 . .
H47B C47 H47C 109.5 . .
C45 C48 H48A 109.5 . .
C45 C48 H48B 109.5 . .
H48A C48 H48B 109.5 . .
C45 C48 H48C 109.5 . .
H48A C48 H48C 109.5 . .
H48B C48 H48C 109.5 . .

loop_
_geom_bond_atom_site_label_1
_geom_bond_atom_site_label_2
_geom_bond_distance
_geom_bond_site_symmetry_2
V1 O2 1.6307(19) .
V1 O1 1.6462(19) 3
V1 N1 1.902(2) .
V1 N2 1.907(2) .
V1 Li1 2.652(5) .
O1 V1 1.646(2) 3
O1 Li1 1.840(6) .
O1 Li1 2.258(6) 3
O2 Li1 1.938(6) .
Li1 O1 2.258(6) 3
Li1 C18 2.576(6) 3
Li1 C19 2.706(6) 3
Li1 Li1 3.039(11) 3
N1 C1 1.394(3) .
N1 H1 0.8800 .
N2 C25 1.396(3) .
N2 H2 0.8800 .
C1 C6 1.414(4) .
C1 C2 1.423(4) .
C2 C3 1.398(4) .
C2 C7 1.495(4) .
C3 C4 1.379(4) .
C3 H3 0.9500 .
C4 C5 1.385(4) .
C4 H4 0.9500 .
C5 C6 1.391(4) .
C5 H5 0.9500 .
C6 C16 1.496(4) .
C7 C12 1.401(4) .
C7 C8 1.410(4) .
C8 C9 1.385(4) .
C8 C13 1.505(4) .
C9 C10 1.384(4) .
C9 H9 0.9500 .
C10 C11 1.390(4) .
C10 C14 1.511(4) .
C11 C12 1.391(4) .
C11 H11 0.9500 .
C12 C15 1.508(4) .
C13 H13A 0.9800 .
C13 H13B 0.9800 .
C13 H13C 0.9800 .
C14 H14A 0.9800 .
C14 H14B 0.9800 .
C14 H14C 0.9800 .
C15 H15A 0.9800 .
C15 H15B 0.9800 .
C15 H15C 0.9800 .
C16 C21 1.399(4) .
C16 C17 1.403(4) .
C17 C18 1.393(4) .
C17 C22 1.506(4) .
C18 C19 1.391(4) .
C18 Li1 2.576(6) 3
C18 H18 1.0000 .
C19 C20 1.399(4) .
C19 C23 1.507(4) .
C19 Li1 2.706(6) 3
C20 C21 1.398(4) .
C20 H20 0.9500 .
C21 C24 1.509(4) .
C22 H22A 0.9800 .
C22 H22B 0.9800 .
C22 H22C 0.9800 .
C23 H23A 0.9800 .
C23 H23B 0.9800 .
C23 H23C 0.9800 .
C24 H24A 0.9800 .
C24 H24B 0.9800 .
C24 H24C 0.9800 .
C25 C30 1.409(4) .
C25 C26 1.412(4) .
C26 C27 1.389(4) .
C26 C31 1.504(4) .
C27 C28 1.386(4) .
C27 H27 0.9500 .
C28 C29 1.382(4) .
C28 H28 0.9500 .
C29 C30 1.402(4) .
C29 H29 0.9500 .
C30 C40 1.492(4) .
C31 C32 1.403(4) .
C31 C36 1.408(4) .
C32 C33 1.396(4) .
C32 C37 1.506(4) .
C33 C34 1.390(4) .
C33 H33 0.9500 .
C34 C35 1.381(4) .
C34 C38 1.507(4) .
C35 C36 1.401(4) .
C35 H35 0.9500 .
C36 C39 1.500(4) .
C37 H37A 0.9800 .
C37 H37B 0.9800 .
C37 H37C 0.9800 .
C38 H38A 0.9800 .
C38 H38B 0.9800 .
C38 H38C 0.9800 .
C39 H39A 0.9800 .
C39 H39B 0.9800 .
C39 H39C 0.9800 .
C40 C45 1.403(4) .
C40 C41 1.406(4) .
C41 C42 1.383(4) .
C41 C46 1.513(4) .
C42 C43 1.396(4) .
C42 H42 0.9500 .
C43 C44 1.393(4) .
C43 C47 1.506(4) .
C44 C45 1.390(4) .
C44 H44 0.9500 .
C45 C48 1.503(4) .
C46 H46A 0.9800 .
C46 H46B 0.9800 .
C46 H46C 0.9800 .
C47 H47A 0.9800 .
C47 H47B 0.9800 .
C47 H47C 0.9800 .
C48 H48A 0.9800 .
C48 H48B 0.9800 .
C48 H48C 0.9800 .

loop_
_geom_torsion_atom_site_label_1
_geom_torsion_atom_site_label_2
_geom_torsion_atom_site_label_3
_geom_torsion_atom_site_label_4
_geom_torsion
_geom_torsion_site_symmetry_1
_geom_torsion_site_symmetry_4
O1 V1 O2 Li1 -7.7(2) 3 .
N1 V1 O2 Li1 -127.71(18) . .
N2 V1 O2 Li1 103.85(19) . .
V1 O1 Li1 O2 114.8(9) 3 .
Li1 O1 Li1 O2 28.5(8) 3 .
V1 O1 Li1 O1 86.3(7) 3 3
Li1 O1 Li1 O1 0.000(0) 3 3
V1 O1 Li1 C18 -117.0(7) 3 3
Li1 O1 Li1 C18 156.7(3) 3 3
V1 O1 Li1 V1 98.0(7) 3 .
Li1 O1 Li1 V1 11.73(15) 3 .
V1 O1 Li1 C19 -87.0(7) 3 3
Li1 O1 Li1 C19 -173.3(3) 3 3
V1 O1 Li1 Li1 86.3(7) 3 3
V1 N1 C1 C6 3.5(4) . .
V1 N1 C1 C2 -176.3(2) . .
N1 C1 C2 C3 -175.6(2) . .
C6 C1 C2 C3 4.7(4) . .
N1 C1 C2 C7 8.1(4) . .
C6 C1 C2 C7 -171.6(2) . .
C1 C2 C3 C4 -0.2(4) . .
C7 C2 C3 C4 176.2(2) . .
C2 C3 C4 C5 -3.4(4) . .
C3 C4 C5 C6 2.4(4) . .
C4 C5 C6 C1 2.1(4) . .
C4 C5 C6 C16 -172.9(3) . .
N1 C1 C6 C5 174.6(2) . .
C2 C1 C6 C5 -5.6(4) . .
N1 C1 C6 C16 -10.6(4) . .
C2 C1 C6 C16 169.1(2) . .
C3 C2 C7 C12 -107.2(3) . .
C1 C2 C7 C12 69.1(3) . .
C3 C2 C7 C8 67.7(3) . .
C1 C2 C7 C8 -116.0(3) . .
C12 C7 C8 C9 -0.2(4) . .
C2 C7 C8 C9 -175.1(2) . .
C12 C7 C8 C13 178.2(2) . .
C2 C7 C8 C13 3.3(4) . .
C7 C8 C9 C10 1.3(4) . .
C13 C8 C9 C10 -177.1(3) . .
C8 C9 C10 C11 -1.7(4) . .
C8 C9 C10 C14 177.0(3) . .
C9 C10 C11 C12 0.9(4) . .
C14 C10 C11 C12 -177.8(3) . .
C10 C11 C12 C7 0.2(4) . .
C10 C11 C12 C15 177.1(3) . .
C8 C7 C12 C11 -0.6(4) . .
C2 C7 C12 C11 174.3(2) . .
C8 C7 C12 C15 -177.4(3) . .
C2 C7 C12 C15 -2.5(4) . .
C5 C6 C16 C21 -93.4(3) . .
C1 C6 C16 C21 91.7(3) . .
C5 C6 C16 C17 81.3(3) . .
C1 C6 C16 C17 -93.6(3) . .
C21 C16 C17 C18 -0.8(4) . .
C6 C16 C17 C18 -175.6(2) . .
C21 C16 C17 C22 179.1(3) . .
C6 C16 C17 C22 4.3(4) . .
C16 C17 C18 C19 0.3(4) . .
C22 C17 C18 C19 -179.6(3) . .
C16 C17 C18 Li1 -85.6(3) . 3
C22 C17 C18 Li1 94.5(3) . 3
C17 C18 C19 C20 -1.0(4) . .
Li1 C18 C19 C20 97.7(3) 3 .
C17 C18 C19 C23 175.7(3) . .
Li1 C18 C19 C23 -85.6(3) 3 .
C17 C18 C19 Li1 -98.7(3) . 3
C18 C19 C20 C21 2.1(4) . .
C23 C19 C20 C21 -174.6(3) . .
Li1 C19 C20 C21 77.1(3) 3 .
C19 C20 C21 C16 -2.6(4) . .
C19 C20 C21 C24 176.4(2) . .
C17 C16 C21 C20 1.8(4) . .
C6 C16 C21 C20 176.5(2) . .
C17 C16 C21 C24 -177.1(2) . .
C6 C16 C21 C24 -2.5(4) . .
V1 N2 C25 C30 20.6(5) . .
V1 N2 C25 C26 -159.0(3) . .
N2 C25 C26 C27 -177.2(3) . .
C30 C25 C26 C27 3.2(4) . .
N2 C25 C26 C31 7.0(4) . .
C30 C25 C26 C31 -172.7(3) . .
C25 C26 C27 C28 -1.3(4) . .
C31 C26 C27 C28 174.8(3) . .
C26 C27 C28 C29 -1.0(5) . .
C27 C28 C29 C30 1.3(5) . .
C28 C29 C30 C25 0.7(4) . .
C28 C29 C30 C40 -176.7(3) . .
N2 C25 C30 C29 177.5(3) . .
C26 C25 C30 C29 -2.9(4) . .
N2 C25 C30 C40 -5.3(4) . .
C26 C25 C30 C40 174.4(3) . .
C27 C26 C31 C32 68.0(4) . .
C25 C26 C31 C32 -116.1(3) . .
C27 C26 C31 C36 -106.9(3) . .
C25 C26 C31 C36 69.0(4) . .
C36 C31 C32 C33 0.4(4) . .
C26 C31 C32 C33 -174.5(2) . .
C36 C31 C32 C37 179.2(3) . .
C26 C31 C32 C37 4.3(4) . .
C31 C32 C33 C34 0.1(4) . .
C37 C32 C33 C34 -178.7(3) . .
C32 C33 C34 C35 -0.5(4) . .
C32 C33 C34 C38 175.8(3) . .
C33 C34 C35 C36 0.5(4) . .
C38 C34 C35 C36 -175.9(3) . .
C34 C35 C36 C31 0.0(4) . .
C34 C35 C36 C39 177.9(3) . .
C32 C31 C36 C35 -0.5(4) . .
C26 C31 C36 C35 174.5(2) . .
C32 C31 C36 C39 -178.2(3) . .
C26 C31 C36 C39 -3.2(4) . .
C29 C30 C40 C45 -101.8(3) . .
C25 C30 C40 C45 80.9(3) . .
C29 C30 C40 C41 75.7(3) . .
C25 C30 C40 C41 -101.6(3) . .
C45 C40 C41 C42 -0.1(3) . .
C30 C40 C41 C42 -177.7(2) . .
C45 C40 C41 C46 -177.2(2) . .
C30 C40 C41 C46 5.3(3) . .
C40 C41 C42 C43 -0.3(4) . .
C46 C41 C42 C43 176.7(2) . .
C41 C42 C43 C44 0.0(4) . .
C41 C42 C43 C47 -179.2(2) . .
C42 C43 C44 C45 0.9(4) . .
C47 C43 C44 C45 -179.9(3) . .
C43 C44 C45 C40 -1.3(4) . .
C43 C44 C45 C48 176.8(2) . .
C41 C40 C45 C44 1.0(4) . .
C30 C40 C45 C44 178.4(2) . .
C41 C40 C45 C48 -177.2(2) . .
C30 C40 C45 C48 0.3(4) . .
